data_4514497
loop_
_publ_author_name
'Bai, Jian-Ping'
'Huang, Yong-Liang'
'Xie, Mo'
'Zhao, Yifang'
'Luo, Dong'
'Li, Yan Yan'
'Lu, Weigang'
'Li, Dan'

_publ_section_title
;
 Reversible Multiphase Transition in a BioMOF and Its Distinctive
 Luminescence Turn-On in Alcohol Vapor.
;
_journal_issue 42
_journal_name_full 'ACS applied materials &amp; interfaces'
_journal_page_first 38503
_journal_page_last 38509
_journal_paper_doi 10.1021/acsami.9b14121
_journal_volume 11
_journal_year 2019
_chemical_formula_moiety '0.25(C444 H276.01 N104 O76 Zn32)'
_chemical_formula_sum 'C111 H69 N26 O19 Zn8'
_chemical_formula_weight 2593.88
_space_group_crystal_system monoclinic
_space_group_IT_number 15
_space_group_name_Hall '-C 2yc'
_space_group_name_H-M_alt 'C 1 2/c 1'
_symmetry_space_group_name_Hall '-C 2yc'
_symmetry_space_group_name_H-M 'C 1 2/c 1'
_atom_sites_solution_hydrogens mixed
_atom_sites_solution_primary dual
_audit_creation_date 2018-12-28
_audit_creation_method
;
Olex2 1.2
(compiled 2018.05.29 svn.r3508 for OlexSys, GUI svn.r5506)
;
_cell_angle_alpha 90
_cell_angle_beta 97.346(2)
_cell_angle_gamma 90
_cell_formula_units_Z 4
_cell_length_a 24.0332(5)
_cell_length_b 23.8074(5)
_cell_length_c 34.8396(8)
_cell_measurement_reflns_used 14547
_cell_measurement_temperature 100.00(15)
_cell_measurement_theta_max 76.4290
_cell_measurement_theta_min 2.7770
_cell_volume 19770.5(7)
_computing_cell_refinement 'CrysAlisPro 1.171.39.33c (Rigaku OD, 2017)'
_computing_data_collection 'CrysAlisPro 1.171.39.33c (Rigaku OD, 2017)'
_computing_data_reduction 'CrysAlisPro 1.171.39.33c (Rigaku OD, 2017)'
_computing_molecular_graphics 'Olex2 (Dolomanov et al., 2009)'
_computing_publication_material 'Olex2 (Dolomanov et al., 2009)'
_computing_structure_refinement 'ShelXL (Sheldrick, 2015)'
_computing_structure_solution 'ShelXT (Sheldrick, 2015)'
_diffrn_ambient_environment N~2~
_diffrn_ambient_temperature 100.00(15)
_diffrn_detector 'CCD plate'
_diffrn_measured_fraction_theta_full 0.994
_diffrn_measured_fraction_theta_max 0.952
_diffrn_measurement_details
;
List of Runs (angles in degrees, time in seconds):

  # Type    Start    End  Width  t~exp~   \w     \q     \k     \f   Frames
--------------------------------------------------------------------------
  1  \w    -28.00  33.00   0.50    7.50    --   -0.90 -82.00 -60.00  122
  2  \w    -31.00   2.00   0.50    7.50    --    0.90  82.00-180.00   66
  3  \w    -16.00  34.00   0.50    7.50    --    0.90 -82.00 120.00  100
  4  \w    -26.00  20.00   0.50    7.50    --    0.90  82.00  60.00   92
  5  \w     33.00  59.00   0.50   32.00    --  105.10 -77.00  30.00   52
  6  \w     82.00 170.00   0.50   32.00    --  105.10  82.00 -30.00  176
  7  \w     31.00 138.00   0.50   32.00    --  105.10 -77.00-120.00  214
  8  \w     56.00 106.00   0.50   32.00    --  105.10 -57.00-120.00  100
  9  \w     82.00 143.00   0.50   32.00    --  105.10  38.00 150.00  122
 10  \w    158.00 190.00   0.50   32.00    --  105.10  38.00 150.00   64
 11  \w     95.00 178.00   0.50   32.00    --  105.10  82.00  30.00  166
 12  \w     81.00 172.00   0.50   32.00    --  105.10  19.00 120.00  182
;
_diffrn_measurement_device 'four-circle diffractometer'
_diffrn_measurement_device_type 'XtaLAB AFC12 (RINC): Kappa single'
_diffrn_measurement_method '\w scans'
_diffrn_orient_matrix_type 'CrysAlisPro convention (1999,Acta A55,543-557)'
_diffrn_orient_matrix_UB_11 0.0416064000
_diffrn_orient_matrix_UB_12 -0.0249973000
_diffrn_orient_matrix_UB_13 -0.0254876000
_diffrn_orient_matrix_UB_21 -0.0002394000
_diffrn_orient_matrix_UB_22 0.0556682000
_diffrn_orient_matrix_UB_23 -0.0226014000
_diffrn_orient_matrix_UB_31 0.0494354000
_diffrn_orient_matrix_UB_32 0.0215319000
_diffrn_orient_matrix_UB_33 0.0287761000
_diffrn_radiation_monochromator mirror
_diffrn_radiation_probe x-ray
_diffrn_radiation_type CuK\a
_diffrn_radiation_wavelength 1.54184
_diffrn_reflns_av_R_equivalents 0.0603
_diffrn_reflns_av_unetI/netI 0.0704
_diffrn_reflns_Laue_measured_fraction_full 0.994
_diffrn_reflns_Laue_measured_fraction_max 0.952
_diffrn_reflns_limit_h_max 30
_diffrn_reflns_limit_h_min -29
_diffrn_reflns_limit_k_max 20
_diffrn_reflns_limit_k_min -30
_diffrn_reflns_limit_l_max 43
_diffrn_reflns_limit_l_min -34
_diffrn_reflns_number 51263
_diffrn_reflns_point_group_measured_fraction_full 0.994
_diffrn_reflns_point_group_measured_fraction_max 0.952
_diffrn_reflns_theta_full 67.684
_diffrn_reflns_theta_max 77.992
_diffrn_reflns_theta_min 2.813
_diffrn_source 'Rotating-anode X-ray tube (dual wavelength)'
_diffrn_source_type 'Rigaku (Cu) X-ray DW Source'
_exptl_absorpt_coefficient_mu 1.429
_exptl_absorpt_correction_T_max 1.00000
_exptl_absorpt_correction_T_min 0.62247
_exptl_absorpt_correction_type multi-scan
_exptl_absorpt_process_details
;
CrysAlisPro 1.171.39.33c (Rigaku Oxford Diffraction, 2017)
Empirical absorption correction using spherical harmonics,
 implemented in SCALE3 ABSPACK scaling algorithm.
;
_exptl_crystal_colour 'clear pinkish colourless'
_exptl_crystal_colour_lustre clear
_exptl_crystal_colour_modifier pinkish
_exptl_crystal_colour_primary colourless
_exptl_crystal_density_diffrn 0.871
_exptl_crystal_description block
_exptl_crystal_F_000 5236
_exptl_crystal_size_max 0.1
_exptl_crystal_size_mid 0.1
_exptl_crystal_size_min 0.06
_refine_diff_density_max 1.646
_refine_diff_density_min -0.602
_refine_diff_density_rms 0.125
_refine_ls_extinction_method none
_refine_ls_goodness_of_fit_ref 1.010
_refine_ls_hydrogen_treatment constr
_refine_ls_matrix_type full
_refine_ls_number_parameters 807
_refine_ls_number_reflns 20154
_refine_ls_number_restraints 204
_refine_ls_restrained_S_all 1.010
_refine_ls_R_factor_all 0.1079
_refine_ls_R_factor_gt 0.0864
_refine_ls_shift/su_max 0.001
_refine_ls_shift/su_mean 0.000
_refine_ls_structure_factor_coef Fsqd
_refine_ls_weighting_details 'w=1/[\s^2^(Fo^2^)+(0.1815P)^2^] where P=(Fo^2^+2Fc^2^)/3'
_refine_ls_weighting_scheme calc
_refine_ls_wR_factor_gt 0.2396
_refine_ls_wR_factor_ref 0.2626
_reflns_Friedel_coverage 0.000
_reflns_number_gt 13273
_reflns_number_total 20154
_reflns_threshold_expression 'I > 2\s(I)'
_cod_data_source_file am9b14121_si_001.cif
_cod_data_source_block 1_alfa
_cod_database_code 4514497
_shelx_shelxl_version_number 2018/3
_shelx_space_group_comment
;
The symmetry employed for this shelxl refinement is uniquely defined
by the following loop, which should always be used as a source of
symmetry information in preference to the above space-group names.
They are only intended as comments.
;
_shelx_estimated_absorpt_t_max 0.919
_shelx_estimated_absorpt_t_min 0.870
_reflns_odcompleteness_completeness 99.39
_reflns_odcompleteness_iscentric 1
_reflns_odcompleteness_theta 66.97
_olex2_refinement_description
;
1. Others
 Fixed Sof: Zn4(0.3333) N0AA(0.5) C54(0.5) H54(0.5) N11(0.5) H11(0.5) C55(0.5)
 C56(0.5) N12(0.5) H12(0.5) C57(0.5) N13(0.5) H13A(0.5) H13B(0.5) N14(0.5)
 C58(0.5) N15(0.5) H15A(0.5) H15B(0.5) O11(0.3333) H11A(0.3333) H11B(0.3333)
 O12(0.667) H12A(0.667) H12B(0.667) Zn4A(0.667)
 Fixed U12: O1(0)
 Fixed U23: O1(0)
 Fixed Uiso: H1(0.055) H4A(0.108) H4B(0.108) H10(0.098) H19(0.11) H21(0.139)
 H25(0.099) H30(0.141) H32(0.111) H33(0.113) H34(0.123) H36(0.104) H37(0.111)
 H38(0.143) H40(0.134) H9A(0.166) H9B(0.166) H41(0.127) H42(0.152) H43(0.114)
 H44(0.139) H46(0.147) H47(0.128) H48(0.156) H49(0.119) H50(0.146) H51(0.163)
 H52(0.152) H53(0.17) H54(0.171) H11(0.221) H12(0.094) H13A(0.138) H13B(0.138)
 H15A(0.429) H15B(0.429) H11A(0.167) H11B(0.167) H12A(0.263) H12B(0.263)
 Fixed X: O1(0.5) H1(0.455963) H4A(0.59448) H4B(0.554759) H10(0.51996)
 H19(0.615106) H21(0.403375) H25(0.486204) H30(0.336962) H32(0.799179)
 H33(0.493951) H34(0.201148) H36(0.845023) H37(0.525149) H38(0.64129)
 H40(0.705076) H9A(0.648296) H9B(0.626233) H41(0.707294) H42(0.426907)
 H43(0.689503) H44(0.295649) H46(0.327698) H47(0.234429) H48(0.352323)
 H49(0.753136) H50(0.526185) H51(0.517816) H52(0.572177) H53(0.559075)
 H54(0.423878) H11(0.43364) H12(0.531353) H13A(0.602392) H13B(0.593425)
 H15A(0.510152) H15B(0.471877) H11A(0.510051) H11B(0.466961) H12A(0.576482)
 H12B(0.536912)
 Fixed Y: H1(-0.010028) H4A(0.173153) H4B(0.127007) H10(0.859238)
 H19(0.703653) H21(0.711777) H25(0.801317) H30(0.644599) H32(0.484653)
 H33(0.711138) H34(0.500933) H36(0.544208) H37(0.767636) H38(0.360049)
 H40(0.423353) H9A(0.210785) H9B(0.179896) H41(0.493437) H42(0.365052)
 H43(0.631994) H44(0.497769) H46(0.580123) H47(0.576793) H48(0.435825)
 H49(0.558237) H50(0.212381) H51(0.300186) H52(0.277281) H53(0.365875) H54(-
 0.104814) H11(-0.192668) H12(-0.038089) H13A(-0.115747) H13B(-0.057675) H15A(-
 0.263905) H15B(-0.261882) H11A(0.508712) H11B(0.474432) H12A(0.595968)
 H12B(0.563978)
 Fixed Z: O1(0.75) H1(0.616493) H4A(0.560739) H4B(0.547485) H10(0.904796)
 H19(0.95995) H21(0.895254) H25(1.006433) H30(0.861273) H32(1.020729)
 H33(0.984818) H34(0.854946) H36(0.923484) H37(0.883656) H38(0.872714)
 H40(0.912162) H9A(0.684887) H9B(0.71692) H41(0.995731) H42(0.814639)
 H43(0.965426) H44(0.876988) H46(0.78543) H47(0.760626) H48(0.811429)
 H49(0.899669) H50(0.856013) H51(0.881445) H52(0.76227) H53(0.786055)
 H54(0.674689) H11(0.705571) H12(0.788419) H13A(0.857006) H13B(0.841532)
 H15A(0.802048) H15B(0.764903) H11A(0.974721) H11B(0.954071) H12A(0.819703)
 H12B(0.799543)
;
_platon_squeeze_void_probe_radius 1.20
_olex2_submission_special_instructions 'No special instructions were received'
_oxdiff_exptl_absorpt_empirical_details
;
Empirical correction (ABSPACK) includes:
- Absorption correction using spherical harmonics
- Frame scaling
;
_oxdiff_exptl_absorpt_empirical_full_max 1.523
_oxdiff_exptl_absorpt_empirical_full_min 0.561

loop_
_space_group_symop_operation_xyz
'x, y, z'
'-x, y, -z+1/2'
'x+1/2, y+1/2, z'
'-x+1/2, y+1/2, -z+1/2'
'-x, -y, -z'
'x, -y, z-1/2'
'-x+1/2, -y+1/2, -z'
'x+1/2, -y+1/2, z-1/2'

loop_
_atom_site_label
_atom_site_type_symbol
_atom_site_fract_x
_atom_site_fract_y
_atom_site_fract_z
_atom_site_U_iso_or_equiv
_atom_site_adp_type
_atom_site_occupancy
_atom_site_site_symmetry_order
_atom_site_calc_flag
_atom_site_refinement_flags_posn
_atom_site_refinement_flags_adp
_atom_site_refinement_flags_occupancy
_atom_site_disorder_assembly
_atom_site_disorder_group
Zn1 Zn 0.48881(2) 0.02231(2) 0.53865(2) 0.04299(15) Uani 1 1 d . . . . .
Zn2 Zn 0.56124(2) 0.09841(2) 0.73630(2) 0.04435(16) Uani 1 1 d . . . . .
Zn3 Zn 0.46886(2) 0.01043(2) 0.70463(2) 0.04857(16) Uani 1 1 d . . . . .
Zn4 Zn 0.5191(2) 0.52784(19) 0.89567(14) 0.0619(8) Uani 0.3333 1 d D . . A 1
O1 O 0.500000 0.05187(15) 0.750000 0.0445(8) Uani 1 2 d S T P B .
O2 O 0.48844(15) 0.90525(11) 1.00662(9) 0.0567(7) Uani 1 1 d . . . . .
O3 O 0.92745(13) 0.51749(14) 0.96773(10) 0.0615(8) Uani 1 1 d . . . . .
O4 O 0.90458(14) 0.48502(15) 1.02364(10) 0.0658(8) Uani 1 1 d . . . . .
O5 O 0.11309(15) 0.51645(15) 0.80997(10) 0.0652(9) Uani 1 1 d . . . . .
O6 O 0.50931(15) 0.93783(11) 0.95043(9) 0.0577(8) Uani 1 1 d . . . . .
O7 O 0.13253(14) 0.56239(17) 0.75755(11) 0.0696(9) Uani 1 1 d . . . . .
N1 N 0.50085(15) 0.04806(14) 0.59356(9) 0.0484(8) Uani 1 1 d . . . . .
O8 O 0.56712(16) 0.17497(13) 0.75622(11) 0.0698(9) Uani 1 1 d . . . . .
N2 N 0.50186(14) 0.03423(13) 0.65784(10) 0.0456(7) Uani 1 1 d . . . . .
N3 N 0.56786(18) 0.10817(19) 0.68094(11) 0.0678(11) Uani 1 1 d . . . . .
O9 O 0.5524(2) 0.13643(14) 0.81084(11) 0.0902(13) Uani 1 1 d . . . . .
C1 C 0.48171(17) 0.01902(15) 0.62160(11) 0.0457(9) Uani 1 1 d . . . . .
H1 H 0.455963 -0.010028 0.616493 0.055 Uiso 1 1 calc R . . . .
C2 C 0.49987(18) 0.89868(15) 0.97272(12) 0.0480(9) Uani 1 1 d . . . . .
C3 C 0.5377(2) 0.08613(18) 0.61346(12) 0.0530(10) Uani 1 1 d . . . . .
C4 C 0.89212(19) 0.50452(18) 0.98971(14) 0.0534(10) Uani 1 1 d . . . . .
N10 N 0.57612(18) 0.59009(18) 0.91673(18) 0.0913(18) Uani 1 1 d . . . . .
C5 C 0.53748(18) 0.07760(18) 0.65230(12) 0.0513(9) Uani 1 1 d . . . . .
C6 C 0.50164(19) 0.84011(17) 0.95827(13) 0.0544(10) Uani 1 1 d . . . . .
C7 C 0.83197(19) 0.51298(19) 0.97489(15) 0.0585(11) Uani 1 1 d . . . . .
C8 C 0.1469(2) 0.53964(19) 0.78985(14) 0.0565(10) Uani 1 1 d . . . . .
N4 N 0.5738(2) 0.1454(2) 0.56595(12) 0.0902(17) Uani 1 1 d . . . . .
H4A H 0.594480 0.173153 0.560739 0.108 Uiso 1 1 calc R . . . .
H4B H 0.554759 0.127007 0.547485 0.108 Uiso 1 1 calc R . . . .
N5 N 0.6018(2) 0.1611(2) 0.62948(13) 0.0932(18) Uani 1 1 d . . . . .
N6 N 0.4664(2) 0.4789(2) 0.8565(2) 0.112(2) Uani 1 1 d . . . . .
C9 C 0.5569(2) 0.17785(19) 0.79127(15) 0.0601(11) Uani 1 1 d . . . . .
N7 N 0.4591(2) 0.59406(19) 0.88296(19) 0.0964(19) Uani 1 1 d . . . . .
N8 N 0.58409(19) 0.47548(19) 0.8892(2) 0.101(2) Uani 1 1 d . . . . .
C10 C 0.5139(3) 0.8296(2) 0.92119(17) 0.0816(17) Uani 1 1 d . . . . .
H10 H 0.519960 0.859238 0.904796 0.098 Uiso 1 1 calc R . . . .
C11 C 0.2074(2) 0.5380(2) 0.80490(16) 0.0656(12) Uani 1 1 d . . . . .
C12 C 0.5713(2) 0.1310(2) 0.60234(15) 0.0721(14) Uani 1 1 d . . . . .
C13 C 0.3218(3) 0.5382(2) 0.8338(2) 0.0844(19) Uani 1 1 d . . . . .
C14 C 0.5089(2) 0.7297(2) 0.93123(19) 0.0740(16) Uani 1 1 d . . . . .
C15 C 0.5500(2) 0.23546(19) 0.80666(16) 0.0653(12) Uani 1 1 d . . . . .
C16 C 0.6304(2) 0.5792(2) 0.9312(2) 0.0849(19) Uani 1 1 d . . . . .
C17 C 0.5129(2) 0.6706(2) 0.9177(2) 0.0818(18) Uani 1 1 d . . . . .
C18 C 0.7194(2) 0.5261(2) 0.9449(2) 0.0754(17) Uani 1 1 d . . . . .
C19 C 0.6124(2) 0.6677(2) 0.9494(2) 0.092(2) Uani 1 1 d . . . . .
H19 H 0.615106 0.703653 0.959950 0.110 Uiso 1 1 calc R . . . .
C20 C 0.5641(2) 0.6436(2) 0.9269(2) 0.086(2) Uani 1 1 d . . . . .
C21 C 0.4113(3) 0.6750(3) 0.8889(3) 0.116(3) Uani 1 1 d . . . . .
H21 H 0.403375 0.711777 0.895254 0.139 Uiso 1 1 calc R . . . .
C22 C 0.4647(2) 0.6475(2) 0.8970(2) 0.094(2) Uani 1 1 d . . . . .
C23 C 0.4804(2) 0.4268(2) 0.8441(2) 0.098(2) Uani 1 1 d . . . . .
C24 C 0.4122(2) 0.4880(3) 0.8441(3) 0.105(3) Uani 1 1 d . . . . .
C25 C 0.4942(3) 0.7952(2) 0.98135(18) 0.0823(17) Uani 1 1 d . . . . .
H25 H 0.486204 0.801317 1.006433 0.099 Uiso 1 1 calc R . . . .
C26 C 0.5323(3) 0.4003(2) 0.8526(3) 0.103(3) Uani 1 1 d . . . . .
C27 C 0.5974(3) 0.1512(3) 0.66653(16) 0.090(2) Uani 1 1 d . . . . .
C28 C 0.6594(2) 0.5293(2) 0.9276(2) 0.088(2) Uani 1 1 d . . . . .
C29 C 0.6372(2) 0.4814(2) 0.9073(2) 0.098(3) Uani 1 1 d . . . . .
C30 C 0.3745(3) 0.6379(3) 0.8703(3) 0.118(3) Uani 1 1 d . . . . .
H30 H 0.336962 0.644599 0.861273 0.141 Uiso 1 1 calc R . . . .
C31 C 0.3820(2) 0.5377(2) 0.8492(2) 0.096(2) Uani 1 1 d . . . . .
C32 C 0.7901(3) 0.4987(3) 0.9958(2) 0.093(2) Uani 1 1 d . . . . .
H32 H 0.799179 0.484653 1.020729 0.111 Uiso 1 1 calc R . . . .
C33 C 0.4984(3) 0.7409(2) 0.9682(2) 0.094(2) Uani 1 1 d . . . . .
H33 H 0.493951 0.711138 0.984818 0.113 Uiso 1 1 calc R . . . .
C34 C 0.2266(3) 0.5159(4) 0.8397(2) 0.102(2) Uani 1 1 d . . . . .
H34 H 0.201148 0.500933 0.854946 0.123 Uiso 1 1 calc R . . . .
C35 C 0.5378(2) 0.3426(2) 0.8365(2) 0.090(2) Uani 1 1 d . . . . .
C36 C 0.8172(2) 0.5346(3) 0.93851(19) 0.0869(18) Uani 1 1 d . . . . .
H36 H 0.845023 0.544208 0.923484 0.104 Uiso 1 1 calc R . . . .
C37 C 0.5171(3) 0.7742(2) 0.9087(2) 0.0921(19) Uani 1 1 d . . . . .
H37 H 0.525149 0.767636 0.883656 0.111 Uiso 1 1 calc R . . . .
C38 C 0.6328(3) 0.3959(3) 0.8809(3) 0.120(3) Uani 1 1 d . . . . .
H38 H 0.641290 0.360049 0.872714 0.143 Uiso 1 1 calc R . . . .
C39 C 0.5802(3) 0.4236(2) 0.8728(3) 0.103(3) Uani 1 1 d . . . . .
C40 C 0.6680(3) 0.4306(3) 0.9024(3) 0.112(3) Uani 1 1 d . . . . .
H40 H 0.705076 0.423353 0.912162 0.134 Uiso 1 1 calc R . . . .
N9 N 0.6276(3) 0.1847(3) 0.69259(15) 0.138(3) Uani 1 1 d . . . . .
H9A H 0.648296 0.210785 0.684887 0.166 Uiso 1 1 calc R . . . .
H9B H 0.626233 0.179896 0.716920 0.166 Uiso 1 1 calc R . . . .
C41 C 0.7349(3) 0.5045(4) 0.9809(2) 0.106(2) Uani 1 1 d . . . . .
H41 H 0.707294 0.493437 0.995731 0.127 Uiso 1 1 calc R . . . .
C42 C 0.4302(3) 0.4013(3) 0.8246(3) 0.127(4) Uani 1 1 d . . . . .
H42 H 0.426907 0.365052 0.814639 0.152 Uiso 1 1 calc R . . . .
C43 C 0.6535(2) 0.6283(2) 0.9523(2) 0.095(2) Uani 1 1 d . . . . .
H43 H 0.689503 0.631994 0.965426 0.114 Uiso 1 1 calc R . . . .
C44 C 0.2838(3) 0.5151(4) 0.8534(3) 0.115(3) Uani 1 1 d . . . . .
H44 H 0.295649 0.497769 0.876988 0.139 Uiso 1 1 calc R . . . .
C45 C 0.4044(2) 0.5865(2) 0.8673(2) 0.097(2) Uani 1 1 d . . . . .
C46 C 0.3025(3) 0.5623(4) 0.7995(3) 0.122(3) Uani 1 1 d . . . . .
H46 H 0.327698 0.580123 0.785430 0.147 Uiso 1 1 calc R . . . .
C47 C 0.2459(2) 0.5612(4) 0.7848(2) 0.106(2) Uani 1 1 d . . . . .
H47 H 0.234429 0.576793 0.760626 0.128 Uiso 1 1 calc R . . . .
C48 C 0.3890(3) 0.4398(3) 0.8234(3) 0.130(4) Uani 1 1 d . . . . .
H48 H 0.352323 0.435825 0.811429 0.156 Uiso 1 1 calc R . . . .
C49 C 0.7621(3) 0.5421(3) 0.9240(2) 0.099(2) Uani 1 1 d . . . . .
H49 H 0.753136 0.558237 0.899669 0.119 Uiso 1 1 calc R . . . .
C50 C 0.5339(4) 0.2435(3) 0.8415(3) 0.122(3) Uani 1 1 d . . . . .
H50 H 0.526185 0.212381 0.856013 0.146 Uiso 1 1 calc R . . . .
C51 C 0.5283(5) 0.2965(3) 0.8568(3) 0.136(3) Uani 1 1 d . . . . .
H51 H 0.517816 0.300186 0.881445 0.163 Uiso 1 1 calc R . . . .
C52 C 0.5602(5) 0.2813(2) 0.7865(3) 0.126(3) Uani 1 1 d . . . . .
H52 H 0.572177 0.277281 0.762270 0.152 Uiso 1 1 calc R . . . .
C53 C 0.5531(5) 0.3348(3) 0.8011(3) 0.141(4) Uani 1 1 d . . . . .
H53 H 0.559075 0.365875 0.786055 0.170 Uiso 1 1 calc R . . . .
N0AA N 0.4728(12) -0.0707(5) 0.7202(6) 0.092(6) Uani 0.5 1 d D U . B -1
C54 C 0.4443(10) -0.1116(6) 0.6987(5) 0.142(8) Uani 0.5 1 d D U . B -1
H54 H 0.423878 -0.104814 0.674689 0.171 Uiso 0.5 1 calc R . . B -1
N11 N 0.4481(9) -0.1617(5) 0.7148(4) 0.184(8) Uani 0.5 1 d D U . B -1
H11 H 0.433640 -0.192668 0.705571 0.221 Uiso 0.5 1 calc R . . B -1
C55 C 0.4809(8) -0.1531(3) 0.7501(4) 0.186(9) Uani 0.5 1 d D U . B -1
C56 C 0.4951(11) -0.0963(3) 0.7539(5) 0.110(6) Uani 0.5 1 d D U . B -1
N12 N 0.5263(11) -0.0736(4) 0.7852(5) 0.078(5) Uani 0.5 1 d D U . B -1
H12 H 0.531353 -0.038089 0.788419 0.094 Uiso 0.5 1 calc R . . B -1
C57 C 0.5489(8) -0.1127(5) 0.8109(4) 0.125(6) Uani 0.5 1 d D U . B -1
N13 N 0.5860(5) -0.0930(4) 0.8400(3) 0.115(4) Uani 0.5 1 d D U . B -1
H13A H 0.602392 -0.115747 0.857006 0.138 Uiso 0.5 1 calc R . . B -1
H13B H 0.593425 -0.057675 0.841532 0.138 Uiso 0.5 1 calc R . . B -1
N14 N 0.5387(8) -0.1682(4) 0.8097(3) 0.175(7) Uani 0.5 1 d D U . B -1
C58 C 0.5034(8) -0.1891(4) 0.7801(4) 0.204(9) Uani 0.5 1 d D U . B -1
N15 N 0.4940(14) -0.2451(5) 0.7827(6) 0.36(2) Uani 0.5 1 d D U . B -1
H15A H 0.510152 -0.263905 0.802048 0.429 Uiso 0.5 1 calc R . . B -1
H15B H 0.471877 -0.261882 0.764903 0.429 Uiso 0.5 1 calc R . . B -1
O11 O 0.4948(6) 0.4990(6) 0.9503(4) 0.112(5) Uani 0.3333 1 d D . . A 1
H11A H 0.510051 0.508712 0.974721 0.167 Uiso 0.3333 1 d R . . A 1
H11B H 0.466961 0.474432 0.954071 0.167 Uiso 0.3333 1 d R . . A 1
O12 O 0.5507(5) 0.5725(6) 0.8225(3) 0.175(5) Uani 0.667 1 d D . . A 2
H12A H 0.576482 0.595968 0.819703 0.263 Uiso 0.667 1 d R . . A 2
H12B H 0.536912 0.563978 0.799543 0.263 Uiso 0.667 1 d R . . A 2
Zn4A Zn 0.52400(12) 0.53939(11) 0.87958(10) 0.1275(14) Uani 0.667 1 d D . . A 2

loop_
_atom_site_aniso_label
_atom_site_aniso_U_11
_atom_site_aniso_U_22
_atom_site_aniso_U_33
_atom_site_aniso_U_23
_atom_site_aniso_U_13
_atom_site_aniso_U_12
Zn1 0.0503(3) 0.0381(2) 0.0384(3) 0.00186(19) -0.0027(2) -0.0064(2)
Zn2 0.0476(3) 0.0387(2) 0.0442(3) -0.00441(19) -0.0038(2) -0.0040(2)
Zn3 0.0526(3) 0.0509(3) 0.0401(3) -0.0017(2) -0.0022(2) -0.0123(2)
Zn4 0.0431(13) 0.0390(12) 0.097(2) -0.0181(11) -0.0177(13) 0.0049(9)
O1 0.043(2) 0.0415(17) 0.044(2) 0.000 -0.0099(16) 0.000
O2 0.079(2) 0.0408(14) 0.0489(16) -0.0059(12) 0.0040(15) 0.0040(13)
O3 0.0450(17) 0.071(2) 0.065(2) 0.0082(15) -0.0065(15) 0.0088(14)
O4 0.0549(19) 0.079(2) 0.061(2) 0.0038(16) -0.0046(15) 0.0086(16)
O5 0.058(2) 0.077(2) 0.0562(19) -0.0015(16) -0.0102(15) 0.0181(16)
O6 0.085(2) 0.0380(13) 0.0492(16) -0.0052(12) 0.0030(15) 0.0086(13)
O7 0.0465(18) 0.090(2) 0.070(2) 0.0036(18) -0.0023(15) 0.0025(16)
N1 0.060(2) 0.0436(16) 0.0396(17) -0.0011(13) 0.0005(15) -0.0121(15)
O8 0.090(3) 0.0439(15) 0.077(2) -0.0112(15) 0.0122(19) -0.0107(15)
N2 0.0477(19) 0.0428(15) 0.0437(17) -0.0004(13) -0.0037(14) -0.0055(13)
N3 0.069(3) 0.086(3) 0.047(2) -0.0114(19) 0.0033(18) -0.038(2)
O9 0.159(4) 0.0445(17) 0.071(2) -0.0094(16) 0.031(2) -0.011(2)
C1 0.055(2) 0.0379(17) 0.042(2) -0.0013(14) -0.0018(17) -0.0065(16)
C2 0.052(2) 0.0374(17) 0.051(2) -0.0073(16) -0.0071(18) 0.0033(16)
C3 0.062(3) 0.054(2) 0.043(2) -0.0032(17) 0.0029(18) -0.0227(19)
C4 0.051(2) 0.047(2) 0.060(3) -0.0078(18) -0.003(2) 0.0028(18)
N10 0.050(2) 0.056(2) 0.155(5) -0.052(3) -0.037(3) 0.0177(18)
C5 0.054(2) 0.053(2) 0.046(2) -0.0014(17) 0.0031(18) -0.0159(18)
C6 0.055(3) 0.0432(19) 0.060(3) -0.0112(18) -0.010(2) 0.0108(17)
C7 0.046(2) 0.052(2) 0.075(3) -0.010(2) -0.001(2) 0.0045(18)
C8 0.051(3) 0.053(2) 0.061(3) -0.008(2) -0.008(2) 0.0074(19)
N4 0.142(5) 0.079(3) 0.052(2) -0.006(2) 0.021(3) -0.062(3)
N5 0.110(4) 0.113(4) 0.058(3) -0.017(2) 0.015(2) -0.071(3)
N6 0.055(3) 0.065(3) 0.200(7) -0.073(3) -0.047(3) 0.016(2)
C9 0.064(3) 0.046(2) 0.069(3) -0.011(2) 0.001(2) -0.0056(19)
N7 0.059(3) 0.058(2) 0.160(5) -0.052(3) -0.036(3) 0.0186(19)
N8 0.050(2) 0.063(3) 0.177(6) -0.059(3) -0.037(3) 0.0214(19)
C10 0.119(5) 0.052(3) 0.074(3) -0.019(2) 0.012(3) 0.013(3)
C11 0.054(3) 0.060(2) 0.079(3) -0.018(2) -0.008(2) 0.007(2)
C12 0.090(4) 0.070(3) 0.057(3) -0.009(2) 0.014(3) -0.038(3)
C13 0.057(3) 0.065(3) 0.122(5) -0.034(3) -0.025(3) 0.009(3)
C14 0.062(3) 0.047(2) 0.105(4) -0.031(3) -0.018(3) 0.010(2)
C15 0.064(3) 0.045(2) 0.083(3) -0.019(2) -0.005(3) -0.004(2)
C16 0.053(3) 0.061(3) 0.130(5) -0.045(3) -0.029(3) 0.010(2)
C17 0.059(3) 0.048(2) 0.129(5) -0.033(3) -0.023(3) 0.015(2)
C18 0.048(3) 0.050(2) 0.120(5) -0.027(3) -0.021(3) 0.006(2)
C19 0.059(3) 0.054(3) 0.150(6) -0.040(3) -0.029(3) 0.007(2)
C20 0.057(3) 0.052(3) 0.137(5) -0.044(3) -0.032(3) 0.010(2)
C21 0.066(4) 0.072(4) 0.195(8) -0.061(4) -0.044(4) 0.025(3)
C22 0.059(3) 0.057(3) 0.155(6) -0.045(3) -0.034(3) 0.022(2)
C23 0.056(3) 0.065(3) 0.160(6) -0.051(4) -0.037(3) 0.015(2)
C24 0.046(3) 0.070(3) 0.184(8) -0.059(4) -0.046(4) 0.010(2)
C25 0.129(5) 0.044(2) 0.073(3) -0.004(2) 0.008(3) 0.001(3)
C26 0.064(3) 0.060(3) 0.172(7) -0.052(4) -0.033(4) 0.012(2)
C27 0.100(5) 0.108(5) 0.061(3) -0.002(3) 0.008(3) -0.059(4)
C28 0.051(3) 0.061(3) 0.143(6) -0.044(3) -0.025(3) 0.009(2)
C29 0.047(3) 0.061(3) 0.176(7) -0.051(4) -0.032(4) 0.019(2)
C30 0.060(4) 0.070(3) 0.206(9) -0.059(5) -0.045(4) 0.023(3)
C31 0.052(3) 0.062(3) 0.161(7) -0.037(4) -0.034(3) 0.014(2)
C32 0.056(3) 0.131(6) 0.089(4) 0.032(4) 0.002(3) 0.006(3)
C33 0.133(6) 0.047(3) 0.100(5) -0.006(3) 0.007(4) -0.006(3)
C34 0.056(3) 0.140(6) 0.103(5) 0.013(4) -0.023(3) 0.013(4)
C35 0.064(3) 0.056(3) 0.140(6) -0.046(3) -0.020(3) 0.010(2)
C36 0.053(3) 0.117(5) 0.086(4) 0.019(4) -0.011(3) 0.005(3)
C37 0.128(6) 0.063(3) 0.083(4) -0.034(3) 0.005(4) 0.013(3)
C38 0.064(4) 0.072(4) 0.208(9) -0.071(5) -0.038(4) 0.023(3)
C39 0.065(3) 0.059(3) 0.174(7) -0.058(4) -0.034(4) 0.019(3)
C40 0.058(3) 0.066(3) 0.197(8) -0.056(4) -0.043(4) 0.020(3)
N9 0.176(6) 0.173(6) 0.063(3) -0.012(3) 0.012(3) -0.135(6)
C41 0.046(3) 0.150(7) 0.117(6) 0.010(5) -0.002(3) -0.004(4)
C42 0.072(4) 0.072(4) 0.218(9) -0.079(5) -0.052(5) 0.014(3)
C43 0.059(3) 0.056(3) 0.159(6) -0.040(3) -0.030(4) 0.007(2)
C44 0.077(5) 0.147(7) 0.110(6) -0.006(5) -0.036(4) 0.019(5)
C45 0.050(3) 0.067(3) 0.162(7) -0.046(4) -0.038(4) 0.016(2)
C46 0.055(4) 0.141(7) 0.162(8) 0.024(6) -0.019(4) -0.011(4)
C47 0.047(3) 0.149(7) 0.118(6) 0.018(5) -0.008(3) -0.001(4)
C48 0.060(4) 0.072(4) 0.237(10) -0.070(5) -0.062(5) 0.017(3)
C49 0.066(4) 0.116(5) 0.106(5) 0.012(4) -0.028(4) 0.004(4)
C50 0.188(9) 0.059(3) 0.130(6) -0.033(4) 0.065(6) -0.016(4)
C51 0.198(10) 0.077(5) 0.145(8) -0.049(5) 0.068(7) 0.005(5)
C52 0.224(10) 0.041(3) 0.118(6) -0.021(3) 0.036(6) -0.006(4)
C53 0.242(11) 0.040(3) 0.135(7) -0.018(4) -0.006(7) -0.004(4)
N0AA 0.129(14) 0.067(8) 0.072(8) 0.002(6) -0.015(8) -0.036(9)
C54 0.237(19) 0.083(9) 0.092(11) 0.000(7) -0.036(11) -0.083(11)
N11 0.34(2) 0.080(7) 0.111(10) 0.003(8) -0.030(12) -0.078(11)
C55 0.36(2) 0.068(6) 0.110(9) 0.007(8) -0.044(12) -0.073(10)
C56 0.190(13) 0.052(4) 0.079(8) 0.003(7) -0.020(8) -0.021(10)
N12 0.128(13) 0.028(5) 0.072(7) 0.006(4) -0.010(7) -0.005(6)
C57 0.228(17) 0.055(6) 0.085(9) 0.008(6) -0.001(9) 0.042(8)
N13 0.181(12) 0.091(7) 0.068(6) 0.022(5) 0.003(6) 0.062(7)
N14 0.40(2) 0.065(6) 0.063(7) 0.012(5) 0.027(9) 0.005(9)
C58 0.44(2) 0.065(7) 0.103(11) 0.009(7) 0.002(13) -0.010(12)
N15 0.77(6) 0.079(9) 0.20(2) 0.029(12) -0.04(3) -0.072(19)
O11 0.104(11) 0.092(9) 0.137(13) -0.013(9) 0.007(10) 0.012(8)
O12 0.152(9) 0.199(12) 0.163(10) -0.063(9) -0.025(7) 0.001(8)
Zn4A 0.0597(13) 0.0705(15) 0.231(4) -0.0849(18) -0.0634(19) 0.0291(11)

loop_
_atom_type_symbol
_atom_type_description
_atom_type_scat_dispersion_real
_atom_type_scat_dispersion_imag
_atom_type_scat_source
C C 0.0181 0.0091 'International Tables Vol C Tables 4.2.6.8 and 6.1.1.4'
H H 0.0000 0.0000 'International Tables Vol C Tables 4.2.6.8 and 6.1.1.4'
N N 0.0311 0.0180 'International Tables Vol C Tables 4.2.6.8 and 6.1.1.4'
O O 0.0492 0.0322 'International Tables Vol C Tables 4.2.6.8 and 6.1.1.4'
Zn Zn -1.5491 0.6778 'International Tables Vol C Tables 4.2.6.8 and 6.1.1.4'

loop_
_geom_angle_atom_site_label_1
_geom_angle_atom_site_label_2
_geom_angle_atom_site_label_3
_geom_angle
_geom_angle_site_symmetry_1
_geom_angle_site_symmetry_3
O2 Zn1 Zn1 78.38(9) 6_565 5_656
O2 Zn1 O3 85.65(14) 6_565 4_646
O3 Zn1 Zn1 66.02(9) 4_646 5_656
O4 Zn1 Zn1 91.46(10) 8_455 5_656
O4 Zn1 O2 89.85(14) 8_455 6_565
O4 Zn1 O3 157.48(14) 8_455 4_646
O4 Zn1 O6 87.77(14) 8_455 2_646
O6 Zn1 Zn1 79.45(9) 2_646 5_656
O6 Zn1 O2 157.64(12) 2_646 6_565
O6 Zn1 O3 88.08(14) 2_646 4_646
N1 Zn1 Zn1 161.27(11) . 5_656
N1 Zn1 O2 104.66(13) . 6_565
N1 Zn1 O3 95.56(14) . 4_646
N1 Zn1 O4 106.91(15) . 8_455
N1 Zn1 O6 97.29(13) . 2_646
Zn3 Zn2 Zn3 64.36(2) 2_656 .
O1 Zn2 Zn3 35.61(4) . .
O1 Zn2 Zn3 37.11(4) . 2_656
O1 Zn2 O7 107.91(13) . 3_545
O1 Zn2 N3 117.71(11) . .
O7 Zn2 Zn3 112.46(12) 3_545 .
O7 Zn2 Zn3 73.81(11) 3_545 2_656
O8 Zn2 Zn3 139.72(12) . .
O8 Zn2 Zn3 114.19(11) . 2_656
O8 Zn2 O1 117.83(14) . .
O8 Zn2 O7 104.64(16) . 3_545
O8 Zn2 N3 103.13(17) . .
N3 Zn2 Zn3 82.93(11) . .
N3 Zn2 Zn3 142.03(12) . 2_656
N3 Zn2 O7 104.11(18) . 3_545
Zn2 Zn3 Zn2 61.95(2) 2_656 .
O1 Zn3 Zn2 36.00(5) . .
O1 Zn3 Zn2 37.52(5) . 2_656
O1 Zn3 O5 116.29(12) . 4_546
O1 Zn3 N2 111.89(11) . .
O1 Zn3 N0AA 105.7(5) . .
O5 Zn3 Zn2 132.64(11) 4_546 .
O5 Zn3 Zn2 79.13(11) 4_546 2_656
O5 Zn3 N2 104.94(14) 4_546 .
O5 Zn3 N0AA 98.7(8) 4_546 .
N2 Zn3 Zn2 120.43(10) . 2_656
N2 Zn3 Zn2 76.11(9) . .
N2 Zn3 N0AA 119.2(9) . .
N0AA Zn3 Zn2 118.7(8) . 2_656
N0AA Zn3 Zn2 122.6(5) . .
N10 Zn4 N6 160.0(4) . .
N10 Zn4 N7 86.8(2) . .
N10 Zn4 O11 98.9(5) . .
N6 Zn4 N7 86.5(3) . .
N6 Zn4 O11 100.8(5) . .
N7 Zn4 O11 99.4(5) . .
N8 Zn4 N10 89.7(3) . .
N8 Zn4 N6 89.8(3) . .
N8 Zn4 N7 159.1(4) . .
N8 Zn4 O11 101.5(5) . .
Zn2 O1 Zn2 110.74(17) . 2_656
Zn3 O1 Zn2 108.39(2) . .
Zn3 O1 Zn2 105.37(2) . 2_656
Zn3 O1 Zn2 105.37(2) 2_656 .
Zn3 O1 Zn2 108.39(2) 2_656 2_656
Zn3 O1 Zn3 118.56(18) . 2_656
C2 O2 Zn1 129.0(3) . 6_566
C4 O3 Zn1 146.0(3) . 4_656
C4 O4 Zn1 112.3(3) . 8_556
C8 O5 Zn3 125.4(3) . 4_556
C2 O6 Zn1 128.2(3) . 2_666
C8 O7 Zn2 130.5(3) . 3_455
C1 N1 Zn1 121.7(3) . .
C1 N1 C3 103.4(3) . .
C3 N1 Zn1 133.2(3) . .
C9 O8 Zn2 112.1(3) . .
C1 N2 Zn3 124.2(3) . .
C1 N2 C5 103.2(3) . .
C5 N2 Zn3 130.8(3) . .
C5 N3 Zn2 123.3(3) . .
C5 N3 C27 112.4(4) . .
C27 N3 Zn2 123.7(3) . .
N1 C1 N2 115.8(3) . .
N1 C1 H1 122.1 . .
N2 C1 H1 122.1 . .
O2 C2 C6 117.1(4) . .
O6 C2 O2 124.7(3) . .
O6 C2 C6 118.3(4) . .
N1 C3 C12 134.6(4) . .
C5 C3 N1 108.3(3) . .
C5 C3 C12 117.0(4) . .
O3 C4 O4 124.2(4) . .
O3 C4 C7 117.4(4) . .
O4 C4 C7 118.5(4) . .
C16 N10 Zn4 123.4(4) . .
C16 N10 C20 107.8(4) . .
C16 N10 Zn4A 126.5(3) . .
C20 N10 Zn4 127.2(4) . .
C20 N10 Zn4A 125.2(4) . .
N3 C5 N2 125.7(4) . .
N3 C5 C3 125.0(4) . .
C3 C5 N2 109.4(3) . .
C10 C6 C2 120.3(4) . .
C25 C6 C2 121.6(4) . .
C25 C6 C10 118.0(4) . .
C32 C7 C4 122.3(5) . .
C32 C7 C36 117.8(5) . .
C36 C7 C4 119.9(5) . .
O5 C8 C11 117.6(4) . .
O7 C8 O5 124.1(4) . .
O7 C8 C11 118.2(5) . .
H4A N4 H4B 120.0 . .
C12 N4 H4A 120.0 . .
C12 N4 H4B 120.0 . .
C12 N5 C27 119.4(4) . .
C23 N6 Zn4 123.8(4) . .
C23 N6 Zn4A 124.6(4) . .
C24 N6 Zn4 127.2(4) . .
C24 N6 C23 108.3(4) . .
C24 N6 Zn4A 125.8(4) . .
O8 C9 C15 115.9(4) . .
O9 C9 O8 122.4(4) . .
O9 C9 C15 121.7(5) . .
C22 N7 Zn4 125.4(4) . .
C22 N7 C45 108.1(4) . .
C22 N7 Zn4A 125.0(4) . .
C45 N7 Zn4 124.9(4) . .
C45 N7 Zn4A 126.4(3) . .
C29 N8 Zn4 125.1(4) . .
C29 N8 C39 107.5(4) . .
C29 N8 Zn4A 126.0(3) . .
C39 N8 Zn4 126.3(4) . .
C39 N8 Zn4A 125.7(4) . .
C6 C10 H10 120.4 . .
C6 C10 C37 119.3(6) . .
C37 C10 H10 120.4 . .
C34 C11 C8 122.3(6) . .
C47 C11 C8 120.9(5) . .
C47 C11 C34 116.7(6) . .
N4 C12 C3 123.6(4) . .
N4 C12 N5 117.0(4) . .
N5 C12 C3 119.4(4) . .
C44 C13 C31 121.0(7) . .
C44 C13 C46 116.7(6) . .
C46 C13 C31 122.4(8) . .
C33 C14 C17 120.5(6) . .
C37 C14 C17 122.5(6) . .
C37 C14 C33 117.0(5) . .
C50 C15 C9 121.2(5) . .
C50 C15 C52 117.1(5) . .
C52 C15 C9 121.7(5) . .
N10 C16 C28 126.6(4) . .
N10 C16 C43 108.6(4) . .
C28 C16 C43 124.7(5) . .
C20 C17 C14 117.0(4) . .
C20 C17 C22 126.1(4) . .
C22 C17 C14 117.0(4) . .
C41 C18 C28 121.7(7) . .
C41 C18 C49 117.1(5) . .
C49 C18 C28 121.1(7) . .
C20 C19 H19 126.4 . .
C43 C19 H19 126.4 . .
C43 C19 C20 107.1(4) . .
N10 C20 C17 125.6(4) . .
N10 C20 C19 109.4(4) . .
C17 C20 C19 124.9(4) . .
C22 C21 H21 126.0 . .
C30 C21 H21 126.0 . .
C30 C21 C22 108.1(5) . .
N7 C22 C17 126.2(4) . .
N7 C22 C21 108.1(5) . .
C17 C22 C21 125.7(5) . .
N6 C23 C26 126.4(5) . .
N6 C23 C42 107.7(5) . .
C26 C23 C42 125.5(5) . .
N6 C24 C31 126.3(5) . .
N6 C24 C48 109.6(5) . .
C31 C24 C48 124.1(5) . .
C6 C25 H25 119.4 . .
C6 C25 C33 121.2(6) . .
C33 C25 H25 119.4 . .
C23 C26 C35 117.2(5) . .
C39 C26 C23 126.0(5) . .
C39 C26 C35 116.7(5) . .
N5 C27 N3 126.5(5) . .
N5 C27 N9 116.5(5) . .
N9 C27 N3 116.9(5) . .
C16 C28 C18 118.5(4) . .
C16 C28 C29 125.0(5) . .
C29 C28 C18 116.5(4) . .
N8 C29 C28 126.2(4) . .
N8 C29 C40 108.9(4) . .
C28 C29 C40 124.9(5) . .
C21 C30 H30 126.6 . .
C21 C30 C45 106.8(5) . .
C45 C30 H30 126.6 . .
C24 C31 C13 117.2(5) . .
C45 C31 C13 117.3(5) . .
C45 C31 C24 125.4(5) . .
C7 C32 H32 119.3 . .
C7 C32 C41 121.3(6) . .
C41 C32 H32 119.3 . .
C14 C33 C25 121.6(6) . .
C14 C33 H33 119.2 . .
C25 C33 H33 119.2 . .
C11 C34 H34 119.3 . .
C11 C34 C44 121.4(8) . .
C44 C34 H34 119.3 . .
C51 C35 C26 121.8(7) . .
C51 C35 C53 117.0(5) . .
C53 C35 C26 121.3(7) . .
C7 C36 H36 119.5 . .
C49 C36 C7 121.1(6) . .
C49 C36 H36 119.5 . .
C10 C37 H37 118.6 . .
C14 C37 C10 122.9(6) . .
C14 C37 H37 118.6 . .
C39 C38 H38 126.1 . .
C40 C38 H38 126.1 . .
C40 C38 C39 107.7(5) . .
N8 C39 C26 125.8(5) . .
N8 C39 C38 109.1(5) . .
C26 C39 C38 125.0(5) . .
C29 C40 H40 126.6 . .
C38 C40 C29 106.8(5) . .
C38 C40 H40 126.6 . .
C27 N9 H9A 120.0 . .
C27 N9 H9B 120.0 . .
H9A N9 H9B 120.0 . .
C18 C41 C32 121.6(7) . .
C18 C41 H41 119.2 . .
C32 C41 H41 119.2 . .
C23 C42 H42 126.4 . .
C48 C42 C23 107.2(5) . .
C48 C42 H42 126.4 . .
C16 C43 H43 126.5 . .
C19 C43 C16 107.0(5) . .
C19 C43 H43 126.5 . .
C13 C44 C34 122.0(8) . .
C13 C44 H44 119.0 . .
C34 C44 H44 119.0 . .
N7 C45 C30 108.9(5) . .
N7 C45 C31 125.8(5) . .
C31 C45 C30 125.3(5) . .
C13 C46 H46 119.1 . .
C13 C46 C47 121.8(8) . .
C47 C46 H46 119.1 . .
C11 C47 C46 121.3(7) . .
C11 C47 H47 119.3 . .
C46 C47 H47 119.3 . .
C24 C48 H48 126.5 . .
C42 C48 C24 107.0(5) . .
C42 C48 H48 126.5 . .
C18 C49 H49 119.5 . .
C36 C49 C18 121.0(7) . .
C36 C49 H49 119.5 . .
C15 C50 H50 118.8 . .
C15 C50 C51 122.4(8) . .
C51 C50 H50 118.8 . .
C35 C51 C50 120.9(8) . .
C35 C51 H51 119.6 . .
C50 C51 H51 119.6 . .
C15 C52 H52 119.5 . .
C15 C52 C53 120.9(8) . .
C53 C52 H52 119.5 . .
C35 C53 C52 121.7(8) . .
C35 C53 H53 119.1 . .
C52 C53 H53 119.1 . .
C54 N0AA Zn3 122.6(8) . .
C54 N0AA C56 105.5(6) . .
C56 N0AA Zn3 131.3(9) . .
N0AA C54 H54 122.8 . .
N11 C54 N0AA 114.4(7) . .
N11 C54 H54 122.8 . .
C54 N11 H11 128.0 . .
C54 N11 C55 104.1(6) . .
C55 N11 H11 128.0 . .
N11 C55 C56 109.4(6) . .
N11 C55 C58 133.5(8) . .
C56 C55 C58 116.9(8) . .
N0AA C56 C55 106.5(6) . .
N12 C56 N0AA 129.0(7) . .
N12 C56 C55 124.5(8) . .
C56 N12 H12 123.4 . .
C56 N12 C57 113.1(8) . .
C57 N12 H12 123.4 . .
N13 C57 N12 115.4(9) . .
N14 C57 N12 126.7(9) . .
N14 C57 N13 117.9(11) . .
C57 N13 H13A 120.0 . .
C57 N13 H13B 120.0 . .
H13A N13 H13B 120.0 . .
C57 N14 C58 118.9(9) . .
N14 C58 C55 119.3(9) . .
N14 C58 N15 114.0(11) . .
N15 C58 C55 126.7(11) . .
C58 N15 H15A 120.0 . .
C58 N15 H15B 120.0 . .
H15A N15 H15B 120.0 . .
Zn4 O11 H11A 128.1 . .
Zn4 O11 H11B 127.9 . .
H11A O11 H11B 104.0 . .
H12A O12 H12B 104.5 . .
Zn4A O12 H12A 127.7 . .
Zn4A O12 H12B 127.8 . .
N10 Zn4A N6 164.2(4) . .
N10 Zn4A N8 88.48(19) . .
N10 Zn4A O12 97.3(4) . .
N6 Zn4A N8 88.3(2) . .
N6 Zn4A O12 98.4(4) . .
N7 Zn4A N10 89.88(19) . .
N7 Zn4A N6 89.3(2) . .
N7 Zn4A N8 165.3(3) . .
N7 Zn4A O12 97.5(4) . .
N8 Zn4A O12 97.2(4) . .

loop_
_geom_bond_atom_site_label_1
_geom_bond_atom_site_label_2
_geom_bond_distance
_geom_bond_site_symmetry_2
Zn1 Zn1 3.0071(10) 5_656
Zn1 O2 2.054(3) 6_565
Zn1 O3 2.056(3) 4_646
Zn1 O4 2.032(3) 8_455
Zn1 O6 2.046(3) 2_646
Zn1 N1 1.994(3) .
Zn2 Zn3 3.0865(8) 2_656
Zn2 Zn3 3.1474(7) .
Zn2 O1 1.950(2) .
Zn2 O7 1.973(3) 3_545
Zn2 O8 1.949(3) .
Zn2 N3 1.969(4) .
Zn3 O1 1.9311(19) .
Zn3 O5 1.975(4) 4_546
Zn3 N2 1.985(3) .
Zn3 N0AA 2.005(10) .
Zn4 N10 2.087(7) .
Zn4 N6 2.094(7) .
Zn4 N7 2.145(7) .
Zn4 N8 2.033(7) .
Zn4 O11 2.172(15) .
O2 C2 1.256(5) .
O3 C4 1.252(6) .
O4 C4 1.270(6) .
O5 C8 1.266(6) .
O6 C2 1.252(5) .
O7 C8 1.257(6) .
N1 C1 1.326(5) .
N1 C3 1.389(5) .
O8 C9 1.278(6) .
N2 C1 1.343(5) .
N2 C5 1.371(5) .
N3 C5 1.368(5) .
N3 C27 1.377(7) .
O9 C9 1.211(6) .
C1 H1 0.9300 .
C2 C6 1.485(5) .
C3 C5 1.369(6) .
C3 C12 1.422(6) .
C4 C7 1.485(6) .
N10 C16 1.362(6) .
N10 C20 1.364(6) .
N10 Zn4A 2.070(5) .
C6 C10 1.384(7) .
C6 C25 1.363(7) .
C7 C32 1.358(8) .
C7 C36 1.372(8) .
C8 C11 1.482(7) .
N4 H4A 0.8600 .
N4 H4B 0.8600 .
N4 C12 1.322(6) .
N5 C12 1.329(6) .
N5 C27 1.329(7) .
N6 C23 1.370(6) .
N6 C24 1.334(7) .
N6 Zn4A 2.087(5) .
C9 C15 1.490(6) .
N7 C22 1.363(6) .
N7 C45 1.369(7) .
N7 Zn4A 2.046(5) .
N8 C29 1.356(7) .
N8 C39 1.359(6) .
N8 Zn4A 2.095(5) .
C10 H10 0.9300 .
C10 C37 1.395(7) .
C11 C34 1.348(9) .
C11 C47 1.347(9) .
C13 C31 1.478(8) .
C13 C44 1.329(12) .
C13 C46 1.351(11) .
C14 C17 1.491(6) .
C14 C33 1.369(9) .
C14 C37 1.348(9) .
C15 C50 1.334(9) .
C15 C52 1.337(9) .
C16 C28 1.392(7) .
C16 C43 1.454(7) .
C17 C20 1.390(7) .
C17 C22 1.397(7) .
C18 C28 1.493(7) .
C18 C41 1.363(10) .
C18 C49 1.385(10) .
C19 H19 0.9300 .
C19 C20 1.435(7) .
C19 C43 1.355(7) .
C21 H21 0.9300 .
C21 C22 1.436(7) .
C21 C30 1.354(8) .
C23 C26 1.395(8) .
C23 C42 1.441(8) .
C24 C31 1.410(7) .
C24 C48 1.431(7) .
C25 H25 0.9300 .
C25 C33 1.381(7) .
C26 C35 1.494(7) .
C26 C39 1.388(8) .
C27 N9 1.349(7) .
C28 C29 1.409(7) .
C29 C40 1.439(7) .
C30 H30 0.9300 .
C30 C45 1.431(7) .
C31 C45 1.396(7) .
C32 H32 0.9300 .
C32 C41 1.368(8) .
C33 H33 0.9300 .
C34 H34 0.9300 .
C34 C44 1.397(10) .
C35 C51 1.341(12) .
C35 C53 1.344(12) .
C36 H36 0.9300 .
C36 C49 1.367(8) .
C37 H37 0.9300 .
C38 H38 0.9300 .
C38 C39 1.422(8) .
C38 C40 1.341(8) .
C40 H40 0.9300 .
N9 H9A 0.8600 .
N9 H9B 0.8600 .
C41 H41 0.9300 .
C42 H42 0.9300 .
C42 C48 1.347(8) .
C43 H43 0.9300 .
C44 H44 0.9300 .
C46 H46 0.9300 .
C46 C47 1.390(9) .
C47 H47 0.9300 .
C48 H48 0.9300 .
C49 H49 0.9300 .
C50 H50 0.9300 .
C50 C51 1.382(9) .
C51 H51 0.9300 .
C52 H52 0.9300 .
C52 C53 1.391(9) .
C53 H53 0.9300 .
N0AA C54 1.359(10) .
N0AA C56 1.370(6) .
C54 H54 0.9300 .
C54 N11 1.315(8) .
N11 H11 0.8600 .
N11 C55 1.387(6) .
C55 C56 1.397(7) .
C55 C58 1.406(8) .
C56 N12 1.353(8) .
N12 H12 0.8600 .
N12 C57 1.356(9) .
C57 N13 1.346(11) .
C57 N14 1.342(9) .
N13 H13A 0.8600 .
N13 H13B 0.8600 .
N14 C58 1.345(9) .
C58 N15 1.359(11) .
N15 H15A 0.8600 .
N15 H15B 0.8600 .
O11 H11A 0.9121 .
O11 H11B 0.9116 .
O12 H12A 0.8500 .
O12 H12B 0.8500 .
O12 Zn4A 2.305(13) .

loop_
_platon_squeeze_void_nr
_platon_squeeze_void_average_x
_platon_squeeze_void_average_y
_platon_squeeze_void_average_z
_platon_squeeze_void_volume
_platon_squeeze_void_count_electrons
_platon_squeeze_void_content
1 0.039 -0.017 0.008 11149 2401 ' '
